data_7022997
loop_
_publ_author_name
'Friedrich, Dirk'
'Kluge, Oliver'
'Kischel, Marcus'
'Krautscheid, Harald'

_publ_section_title
;
 Tetranuclear organometallic complexes based on 1,2-ethanedithiolate
 ligands as potential precursors for CuMS2 (M = Ga, In).
;
_journal_issue 26
_journal_name_full 'Dalton transactions (Cambridge, England : 2003)'
_journal_page_first 9613
_journal_page_last 9620
_journal_paper_doi 10.1039/c3dt50461a
_journal_volume 42
_journal_year 2013
_chemical_compound_source 'synthesis as described'
_chemical_formula_moiety 'C35 H81 Cu3 In1 P3 S4'
_chemical_formula_sum 'C35 H81 Cu3 In P3 S4'
_chemical_formula_weight 1028.59
_chemical_name_common
;
bis(mu!3$-1,2-dithiolatoethane-S,S,S',S')-diethanido -
tris(triisopropylphosphine)-tricopper(+1)-indium(+3)
;
_chemical_name_systematic
;
bis(\m~3~-1,2-dithiolatoethane-S,S,S',S')-diethanido
-tris(triisopropylphosphine)-tricopper(+1)-indium(+3)
;
_space_group_IT_number 2
_symmetry_cell_setting triclinic
_symmetry_Int_Tables_number 2
_symmetry_space_group_name_Hall '-P 1'
_symmetry_space_group_name_H-M 'P -1'
_atom_sites_solution_hydrogens geom
_atom_sites_solution_primary direct
_atom_sites_solution_secondary difmap
_audit_creation_date 2013-02-19T14:56:06-00:00
_audit_creation_method 'WinGX routine CIF_UPDATE'
_cell_angle_alpha 97.771(12)
_cell_angle_beta 95.500(12)
_cell_angle_gamma 96.334(12)
_cell_formula_units_Z 4
_cell_length_a 14.017(2)
_cell_length_b 16.647(2)
_cell_length_c 21.653(3)
_cell_measurement_reflns_used 41192
_cell_measurement_temperature 180(2)
_cell_measurement_theta_max 29.25
_cell_measurement_theta_min 1.91
_cell_measurement_wavelength 0.71073
_cell_volume 4944.0(12)
_computing_cell_refinement 'STOE X-AREA'
_computing_data_reduction 'STOE X-AREA, STOE X-RED'
_computing_molecular_graphics 'DIAMOND 3.2'
_computing_publication_material
;
'WinGX publication routines'
Farrugia, L. J. (1999) WinGX, J. Appl. Cryst. 32, 837-838
;
_computing_structure_refinement
;
'SHELXL-97'
Sheldrick, G.M. (2008) Acta Cryst. A64, 112
;
_computing_structure_solution
;
'SIR-92'
Altomare, A., Cascarano, G.,
Giacovazzo, C. & Guagliardi, A. (1993) J. Appl. Cryst. 26, 343-350.
;
_diffrn_ambient_temperature 180(2)
_diffrn_detector 'image plate (34 cm diameter / schwenk)'
_diffrn_detector_area_resol_mean 6.67
_diffrn_detector_type STOE
_diffrn_measured_fraction_theta_full 0.977
_diffrn_measured_fraction_theta_max 0.977
_diffrn_measurement_device '2-circle goniometer'
_diffrn_measurement_device_type 'STOE IPDS-2T'
_diffrn_measurement_method '\w scans'
_diffrn_radiation_monochromator graphite
_diffrn_radiation_source 'fine-focus sealed tube'
_diffrn_radiation_type MoK\a
_diffrn_radiation_wavelength 0.71073
_diffrn_reflns_av_R_equivalents 0.0742
_diffrn_reflns_av_unetI/netI 0.0766
_diffrn_reflns_limit_h_max 17
_diffrn_reflns_limit_h_min -17
_diffrn_reflns_limit_k_max 20
_diffrn_reflns_limit_k_min -20
_diffrn_reflns_limit_l_max 27
_diffrn_reflns_limit_l_min -27
_diffrn_reflns_number 80494
_diffrn_reflns_theta_full 26.78
_diffrn_reflns_theta_max 26.78
_diffrn_reflns_theta_min 1.91
_diffrn_standards_number 0
_exptl_absorpt_coefficient_mu 2.01
_exptl_absorpt_correction_T_max 0.8629
_exptl_absorpt_correction_T_min 0.5522
_exptl_absorpt_correction_type numerical
_exptl_absorpt_process_details
;
Busing, W. R. & Levy, H. A. (1957) Acta Cryst. 10, 180-182.
and
Coppens, P., Leiserowitz, L. & Rabinovich, D. (1965)
Acta Cryst. 1965, 1035-1038.
;
_exptl_crystal_colour colorless
_exptl_crystal_density_diffrn 1.382
_exptl_crystal_density_method 'not measured'
_exptl_crystal_description needle
_exptl_crystal_F_000 2144
_exptl_crystal_size_max 0.493
_exptl_crystal_size_mid 0.106
_exptl_crystal_size_min 0.075
_refine_diff_density_max 0.736
_refine_diff_density_min -0.631
_refine_diff_density_rms 0.074
_refine_ls_extinction_method none
_refine_ls_goodness_of_fit_ref 0.782
_refine_ls_hydrogen_treatment mixed
_refine_ls_matrix_type full
_refine_ls_number_parameters 869
_refine_ls_number_reflns 20644
_refine_ls_number_restraints 0
_refine_ls_restrained_S_all 0.782
_refine_ls_R_factor_all 0.0675
_refine_ls_R_factor_gt 0.0315
_refine_ls_shift/su_max 0.002
_refine_ls_shift/su_mean 0
_refine_ls_structure_factor_coef Fsqd
_refine_ls_weighting_details 'calc w=1/[\s^2^(Fo^2^)+(0.0148P)^2^+0.0000P] where P=(Fo^2^+2Fc^2^)/3'
_refine_ls_weighting_scheme calc
_refine_ls_wR_factor_gt 0.0489
_refine_ls_wR_factor_ref 0.0542
_reflns_number_gt 13048
_reflns_number_total 20644
_reflns_threshold_expression >2sigma(I)
_cod_data_source_file c3dt50461a.txt
_cod_data_source_block '[(iPr3PCu)3(SC2H4S)2InEt2]'
_cod_original_cell_volume 4944.0(13)
_cod_database_code 7022997

loop_
_symmetry_equiv_pos_as_xyz
'x, y, z'
'-x, -y, -z'

loop_
_atom_site_label
_atom_site_type_symbol
_atom_site_fract_x
_atom_site_fract_y
_atom_site_fract_z
_atom_site_U_iso_or_equiv
_atom_site_adp_type
_atom_site_occupancy
_atom_site_symmetry_multiplicity
_atom_site_calc_flag
_atom_site_refinement_flags
C1 C 0.2432(2) 0.6942(2) 0.64588(15) 0.0283(7) Uani 1 1 d .
H1A H 0.2231 0.6586 0.6766 0.034 Uiso 1 1 calc R
H1B H 0.3098 0.6853 0.6378 0.034 Uiso 1 1 calc R
C2 C 0.2431(2) 0.7830(2) 0.67427(15) 0.0274(7) Uani 1 1 d .
H2A H 0.267 0.8189 0.6447 0.033 Uiso 1 1 calc R
H2B H 0.2881 0.7951 0.7134 0.033 Uiso 1 1 calc R
C3 C 0.1272(2) 0.9046(2) 0.52862(15) 0.0300(8) Uani 1 1 d .
H3A H 0.1127 0.8519 0.5441 0.036 Uiso 1 1 calc R
H3B H 0.0651 0.9219 0.5129 0.036 Uiso 1 1 calc R
C4 C 0.1888(2) 0.8925(2) 0.47470(15) 0.0313(8) Uani 1 1 d .
H4A H 0.1976 0.9438 0.4564 0.038 Uiso 1 1 calc R
H4B H 0.1541 0.8495 0.4417 0.038 Uiso 1 1 calc R
C5 C -0.1306(3) 0.5477(2) 0.5456(2) 0.0661(13) Uani 1 1 d .
H5A H -0.1432 0.4952 0.5179 0.099 Uiso 1 1 calc R
H5B H -0.1762 0.549 0.5772 0.099 Uiso 1 1 calc R
H5C H -0.0644 0.5547 0.5665 0.099 Uiso 1 1 calc R
C6 C -0.1433(2) 0.6179(2) 0.50633(17) 0.0427(9) Uani 1 1 d .
H6 H -0.2122 0.6128 0.4878 0.051 Uiso 1 1 calc R
C7 C -0.0790(3) 0.6118(3) 0.45332(19) 0.0625(13) Uani 1 1 d .
H7A H -0.0112 0.6178 0.4711 0.094 Uiso 1 1 calc R
H7B H -0.0888 0.6552 0.4279 0.094 Uiso 1 1 calc R
H7C H -0.0957 0.5584 0.427 0.094 Uiso 1 1 calc R
C8 C -0.3089(3) 0.6856(3) 0.5878(2) 0.0656(13) Uani 1 1 d .
H8A H -0.3101 0.6261 0.5795 0.098 Uiso 1 1 calc R
H8B H -0.3296 0.7058 0.5488 0.098 Uiso 1 1 calc R
H8C H -0.3528 0.6995 0.6191 0.098 Uiso 1 1 calc R
C9 C -0.2052(2) 0.7255(2) 0.61284(17) 0.0390(8) Uani 1 1 d .
H9 H -0.2097 0.7851 0.6242 0.047 Uiso 1 1 calc R
C10 C -0.1710(3) 0.6954(3) 0.67477(18) 0.0577(12) Uani 1 1 d .
H10A H -0.2136 0.7109 0.7065 0.087 Uiso 1 1 calc R
H10B H -0.1047 0.7204 0.6895 0.087 Uiso 1 1 calc R
H10C H -0.173 0.6358 0.6676 0.087 Uiso 1 1 calc R
C11 C -0.2264(3) 0.7805(3) 0.4580(2) 0.0653(14) Uani 1 1 d .
H11A H -0.2833 0.7794 0.481 0.098 Uiso 1 1 calc R
H11B H -0.2275 0.7277 0.4315 0.098 Uiso 1 1 calc R
H11C H -0.227 0.8239 0.4316 0.098 Uiso 1 1 calc R
C12 C -0.1336(2) 0.7970(2) 0.50517(17) 0.0369(8) Uani 1 1 d .
H12 H -0.0784 0.7993 0.4792 0.044 Uiso 1 1 calc R
C13 C -0.1267(3) 0.8817(2) 0.5440(2) 0.0530(11) Uani 1 1 d .
H13A H -0.1222 0.9235 0.5162 0.079 Uiso 1 1 calc R
H13B H -0.0692 0.8904 0.5747 0.079 Uiso 1 1 calc R
H13C H -0.1844 0.8856 0.5659 0.079 Uiso 1 1 calc R
C14 C -0.0967(3) 0.9070(3) 0.7580(3) 0.0843(18) Uani 1 1 d .
H14A H -0.0704 0.9031 0.8009 0.126 Uiso 1 1 calc R
H14B H -0.0644 0.8727 0.7282 0.126 Uiso 1 1 calc R
H14C H -0.1662 0.8882 0.7522 0.126 Uiso 1 1 calc R
C15 C -0.0796(2) 0.9975(3) 0.74619(18) 0.0501(11) Uani 1 1 d .
H15 H -0.1107 0.9986 0.7028 0.06 Uiso 1 1 calc R
C16 C -0.1328(3) 1.0524(4) 0.7909(2) 0.0826(18) Uani 1 1 d .
H16A H -0.2025 1.0352 0.7825 0.124 Uiso 1 1 calc R
H16B H -0.1189 1.1094 0.7841 0.124 Uiso 1 1 calc R
H16C H -0.1108 1.0476 0.8344 0.124 Uiso 1 1 calc R
C17 C 0.0978(3) 1.1166(3) 0.87221(19) 0.0622(13) Uani 1 1 d .
H17A H 0.1174 1.1104 0.9158 0.093 Uiso 1 1 calc R
H17B H 0.0311 1.1292 0.8681 0.093 Uiso 1 1 calc R
H17C H 0.1405 1.1612 0.8602 0.093 Uiso 1 1 calc R
C18 C 0.1050(2) 1.0364(2) 0.82896(16) 0.0388(9) Uani 1 1 d .
H18 H 0.0675 0.9921 0.8468 0.047 Uiso 1 1 calc R
C19 C 0.2096(3) 1.0169(3) 0.83282(19) 0.0494(10) Uani 1 1 d .
H19A H 0.2505 1.0602 0.8179 0.074 Uiso 1 1 calc R
H19B H 0.2124 0.9646 0.8066 0.074 Uiso 1 1 calc R
H19C H 0.2327 1.0133 0.8764 0.074 Uiso 1 1 calc R
C20 C -0.0011(3) 1.1367(3) 0.6633(2) 0.0658(13) Uani 1 1 d .
H20A H 0.0076 1.1921 0.6524 0.099 Uiso 1 1 calc R
H20B H -0.0695 1.1209 0.6672 0.099 Uiso 1 1 calc R
H20C H 0.0199 1.0985 0.6303 0.099 Uiso 1 1 calc R
C21 C 0.0599(3) 1.1345(2) 0.72652(18) 0.0443(9) Uani 1 1 d .
H21 H 0.0337 1.1697 0.7604 0.053 Uiso 1 1 calc R
C22 C 0.1656(3) 1.1676(3) 0.7241(2) 0.0603(12) Uani 1 1 d .
H22A H 0.1933 1.1317 0.6928 0.09 Uiso 1 1 calc R
H22B H 0.202 1.1697 0.7654 0.09 Uiso 1 1 calc R
H22C H 0.1691 1.2227 0.7125 0.09 Uiso 1 1 calc R
C23 C 0.4472(3) 1.1535(3) 0.6346(2) 0.0551(11) Uani 1 1 d .
H23A H 0.4346 1.2074 0.6541 0.083 Uiso 1 1 calc R
H23B H 0.3891 1.1259 0.6081 0.083 Uiso 1 1 calc R
H23C H 0.5006 1.1599 0.6089 0.083 Uiso 1 1 calc R
C24 C 0.4746(2) 1.1014(2) 0.68685(15) 0.0352(8) Uani 1 1 d .
H24 H 0.4202 1.1005 0.7136 0.042 Uiso 1 1 calc R
C25 C 0.5649(3) 1.1449(3) 0.72992(19) 0.0572(11) Uani 1 1 d .
H25A H 0.6188 1.1532 0.7048 0.086 Uiso 1 1 calc R
H25B H 0.5823 1.1111 0.762 0.086 Uiso 1 1 calc R
H25C H 0.551 1.1979 0.7502 0.086 Uiso 1 1 calc R
C26 C 0.6840(2) 0.9962(3) 0.65065(17) 0.0472(10) Uani 1 1 d .
H26A H 0.6842 0.9436 0.6663 0.071 Uiso 1 1 calc R
H26B H 0.6906 1.0404 0.6862 0.071 Uiso 1 1 calc R
H26C H 0.738 1.0043 0.6257 0.071 Uiso 1 1 calc R
C27 C 0.5882(2) 0.9964(2) 0.60942(14) 0.0318(7) Uani 1 1 d .
H27 H 0.5936 1.0493 0.5922 0.038 Uiso 1 1 calc R
C28 C 0.5778(2) 0.9285(2) 0.55252(16) 0.0423(9) Uani 1 1 d .
H28A H 0.634 0.9355 0.5292 0.063 Uiso 1 1 calc R
H28B H 0.5189 0.9317 0.5251 0.063 Uiso 1 1 calc R
H28C H 0.5738 0.8751 0.567 0.063 Uiso 1 1 calc R
C29 C 0.5063(2) 0.8466(2) 0.69449(17) 0.0399(9) Uani 1 1 d .
H29A H 0.5078 0.8153 0.7297 0.06 Uiso 1 1 calc R
H29B H 0.5638 0.8404 0.6727 0.06 Uiso 1 1 calc R
H29C H 0.4482 0.8264 0.6652 0.06 Uiso 1 1 calc R
C30 C 0.5046(2) 0.9373(2) 0.71930(14) 0.0301(7) Uani 1 1 d .
H30 H 0.57 0.9603 0.7412 0.036 Uiso 1 1 calc R
C31 C 0.4297(2) 0.9491(3) 0.76598(16) 0.0433(9) Uani 1 1 d .
H31A H 0.3646 0.9392 0.7432 0.065 Uiso 1 1 calc R
H31B H 0.4412 1.0051 0.7884 0.065 Uiso 1 1 calc R
H31C H 0.4354 0.9106 0.7962 0.065 Uiso 1 1 calc R
C32 C 0.4141(3) 0.5816(3) 0.5207(2) 0.0690(14) Uani 1 1 d .
H32A H 0.372 0.5648 0.5515 0.103 Uiso 1 1 calc R
H32B H 0.4801 0.5707 0.5329 0.103 Uiso 1 1 calc R
H32C H 0.3905 0.5508 0.4793 0.103 Uiso 1 1 calc R
C33 C 0.4140(3) 0.6724(3) 0.5185(2) 0.0515(11) Uani 1 1 d .
H33A H 0.4587 0.689 0.4885 0.062 Uiso 1 1 calc R
H33B H 0.4391 0.7029 0.5604 0.062 Uiso 1 1 calc R
C34 C 0.2330(4) 0.7169(3) 0.34785(18) 0.0799(16) Uani 1 1 d .
H34A H 0.2261 0.7752 0.3548 0.12 Uiso 1 1 calc R
H34B H 0.2007 0.6923 0.3064 0.12 Uiso 1 1 calc R
H34C H 0.3017 0.7098 0.3501 0.12 Uiso 1 1 calc R
C35 C 0.1871(4) 0.6753(3) 0.39786(18) 0.0666(14) Uani 1 1 d .
H35A H 0.181 0.6153 0.3855 0.08 Uiso 1 1 calc R
H35B H 0.1212 0.6909 0.4005 0.08 Uiso 1 1 calc R
C36 C 0.7556(2) 0.2014(2) 0.14459(14) 0.0266(7) Uani 1 1 d .
H36A H 0.734 0.1645 0.1741 0.032 Uiso 1 1 calc R
H36B H 0.8238 0.1951 0.1392 0.032 Uiso 1 1 calc R
C37 C 0.74923(19) 0.2894(2) 0.17280(14) 0.0246(7) Uani 1 1 d .
H37A H 0.7739 0.3266 0.1443 0.029 Uiso 1 1 calc R
H37B H 0.7909 0.3026 0.2133 0.029 Uiso 1 1 calc R
C38 C 0.6403(2) 0.4117(2) 0.02679(15) 0.0318(8) Uani 1 1 d .
H38A H 0.6254 0.3579 0.0407 0.038 Uiso 1 1 calc R
H38B H 0.5795 0.4268 0.0069 0.038 Uiso 1 1 calc R
C39 C 0.7123(2) 0.4043(2) -0.02173(15) 0.0346(8) Uani 1 1 d .
H39A H 0.7234 0.457 -0.038 0.042 Uiso 1 1 calc R
H39B H 0.684 0.3622 -0.0574 0.042 Uiso 1 1 calc R
C40 C 0.4136(3) 0.0672(2) -0.0165(2) 0.0632(12) Uani 1 1 d .
H40A H 0.4063 0.0281 -0.0553 0.095 Uiso 1 1 calc R
H40B H 0.3727 0.0458 0.0133 0.095 Uiso 1 1 calc R
H40C H 0.4813 0.0754 0.0018 0.095 Uiso 1 1 calc R
C41 C 0.3834(2) 0.1487(2) -0.03110(16) 0.0352(8) Uani 1 1 d .
H41 H 0.3129 0.1405 -0.0464 0.042 Uiso 1 1 calc R
C42 C 0.4398(3) 0.1788(3) -0.08249(19) 0.0612(12) Uani 1 1 d .
H42A H 0.5082 0.1927 -0.0664 0.092 Uiso 1 1 calc R
H42B H 0.4143 0.2273 -0.0952 0.092 Uiso 1 1 calc R
H42C H 0.4329 0.1357 -0.1188 0.092 Uiso 1 1 calc R
C43 C 0.2151(3) 0.1479(3) 0.06098(19) 0.0626(13) Uani 1 1 d .
H43A H 0.2275 0.0931 0.0435 0.094 Uiso 1 1 calc R
H43B H 0.1879 0.1751 0.0272 0.094 Uiso 1 1 calc R
H43C H 0.1691 0.1435 0.0921 0.094 Uiso 1 1 calc R
C44 C 0.3107(2) 0.1981(3) 0.09270(17) 0.0436(9) Uani 1 1 d .
H44 H 0.2927 0.2511 0.1129 0.052 Uiso 1 1 calc R
C45 C 0.3522(3) 0.1563(3) 0.14651(19) 0.0605(13) Uani 1 1 d .
H45A H 0.3029 0.1469 0.1748 0.091 Uiso 1 1 calc R
H45B H 0.4085 0.1914 0.1698 0.091 Uiso 1 1 calc R
H45C H 0.3717 0.1039 0.1293 0.091 Uiso 1 1 calc R
C46 C 0.2682(2) 0.3124(2) -0.0240(2) 0.0493(10) Uani 1 1 d .
H46A H 0.22 0.3011 0.0046 0.074 Uiso 1 1 calc R
H46B H 0.261 0.2677 -0.0592 0.074 Uiso 1 1 calc R
H46C H 0.2587 0.3637 -0.04 0.074 Uiso 1 1 calc R
C47 C 0.3706(2) 0.3202(2) 0.01149(17) 0.0363(8) Uani 1 1 d .
H47 H 0.4169 0.3331 -0.0192 0.044 Uiso 1 1 calc R
C48 C 0.3860(2) 0.3932(2) 0.06450(19) 0.0442(9) Uani 1 1 d .
H48A H 0.3809 0.4438 0.0466 0.066 Uiso 1 1 calc R
H48B H 0.4503 0.3959 0.0875 0.066 Uiso 1 1 calc R
H48C H 0.3367 0.3865 0.0932 0.066 Uiso 1 1 calc R
C49 C 0.4015(3) 0.3779(3) 0.2464(2) 0.0582(12) Uani 1 1 d .
H49A H 0.4337 0.3707 0.2872 0.087 Uiso 1 1 calc R
H49B H 0.4343 0.3512 0.2128 0.087 Uiso 1 1 calc R
H49C H 0.3339 0.3534 0.2422 0.087 Uiso 1 1 calc R
C50 C 0.4058(2) 0.4699(2) 0.24193(18) 0.0389(9) Uani 1 1 d .
H50 H 0.3738 0.4735 0.1993 0.047 Uiso 1 1 calc R
C51 C 0.3447(3) 0.5128(3) 0.2889(2) 0.0613(12) Uani 1 1 d .
H51A H 0.2769 0.4888 0.2794 0.092 Uiso 1 1 calc R
H51B H 0.35 0.5712 0.2856 0.092 Uiso 1 1 calc R
H51C H 0.3684 0.5057 0.3317 0.092 Uiso 1 1 calc R
C52 C 0.5657(3) 0.5966(3) 0.37353(17) 0.0483(10) Uani 1 1 d .
H52A H 0.5898 0.5905 0.4164 0.072 Uiso 1 1 calc R
H52B H 0.4958 0.5989 0.3707 0.072 Uiso 1 1 calc R
H52C H 0.5981 0.6472 0.3626 0.072 Uiso 1 1 calc R
C53 C 0.5866(2) 0.5231(2) 0.32772(15) 0.0348(8) Uani 1 1 d .
H53 H 0.5564 0.4734 0.3431 0.042 Uiso 1 1 calc R
C54 C 0.6951(3) 0.5164(3) 0.33162(18) 0.0476(10) Uani 1 1 d .
H54A H 0.7291 0.5658 0.32 0.071 Uiso 1 1 calc R
H54B H 0.7063 0.4686 0.3028 0.071 Uiso 1 1 calc R
H54C H 0.7192 0.5106 0.3746 0.071 Uiso 1 1 calc R
C55 C 0.4617(3) 0.6218(3) 0.16614(19) 0.0500(10) Uani 1 1 d .
H55A H 0.4603 0.6779 0.1574 0.075 Uiso 1 1 calc R
H55B H 0.3958 0.5966 0.1683 0.075 Uiso 1 1 calc R
H55C H 0.49 0.5902 0.1326 0.075 Uiso 1 1 calc R
C56 C 0.5235(2) 0.6227(2) 0.22949(16) 0.0336(8) Uani 1 1 d .
H56 H 0.4915 0.6512 0.264 0.04 Uiso 1 1 calc R
C57 C 0.6246(3) 0.6688(2) 0.22833(19) 0.0460(9) Uani 1 1 d .
H57A H 0.6557 0.6418 0.194 0.069 Uiso 1 1 calc R
H57B H 0.6639 0.6686 0.2683 0.069 Uiso 1 1 calc R
H57C H 0.6187 0.7253 0.222 0.069 Uiso 1 1 calc R
C58 C 1.1373(3) 0.6292(3) 0.1671(2) 0.0700(15) Uani 1 1 d .
H58A H 1.1706 0.666 0.1421 0.105 Uiso 1 1 calc R
H58B H 1.1794 0.5888 0.1781 0.105 Uiso 1 1 calc R
H58C H 1.1215 0.6608 0.2055 0.105 Uiso 1 1 calc R
C59 C 1.0428(2) 0.5844(2) 0.12822(16) 0.0410(9) Uani 1 1 d .
H59 H 1.0632 0.5577 0.0883 0.049 Uiso 1 1 calc R
C60 C 0.9749(3) 0.6445(3) 0.1087(2) 0.0605(12) Uani 1 1 d .
H60A H 0.9576 0.6771 0.1462 0.091 Uiso 1 1 calc R
H60B H 0.9163 0.6143 0.0844 0.091 Uiso 1 1 calc R
H60C H 1.0073 0.6808 0.083 0.091 Uiso 1 1 calc R
C61 C 1.1087(5) 0.4078(4) 0.0993(3) 0.121(3) Uani 1 1 d .
H61A H 1.1334 0.3547 0.0936 0.181 Uiso 1 1 calc R
H61B H 1.1613 0.4514 0.0983 0.181 Uiso 1 1 calc R
H61C H 1.0574 0.4091 0.0655 0.181 Uiso 1 1 calc R
C62 C 1.0675(3) 0.4206(3) 0.1635(2) 0.0566(11) Uani 1 1 d .
H62 H 1.1219 0.4396 0.1975 0.068 Uiso 1 1 calc R
C63 C 1.0159(4) 0.3368(3) 0.1743(3) 0.0746(14) Uani 1 1 d .
H63A H 0.9684 0.3146 0.1381 0.112 Uiso 1 1 calc R
H63B H 0.9832 0.3443 0.2123 0.112 Uiso 1 1 calc R
H63C H 1.0638 0.2988 0.1792 0.112 Uiso 1 1 calc R
C64 C 0.9435(4) 0.4714(3) 0.2848(2) 0.0711(14) Uani 1 1 d .
H64A H 0.9356 0.4953 0.3276 0.107 Uiso 1 1 calc R
H64B H 0.988 0.4301 0.2862 0.107 Uiso 1 1 calc R
H64C H 0.8806 0.4457 0.2633 0.107 Uiso 1 1 calc R
C65 C 0.9844(3) 0.5387(3) 0.24919(16) 0.0458(9) Uani 1 1 d .
H65 H 1.0531 0.5573 0.2667 0.055 Uiso 1 1 calc R
C66 C 0.9261(4) 0.6115(3) 0.2586(2) 0.0679(13) Uani 1 1 d .
H66A H 0.8623 0.5972 0.2343 0.102 Uiso 1 1 calc R
H66B H 0.9604 0.6589 0.2442 0.102 Uiso 1 1 calc R
H66C H 0.9184 0.6249 0.3031 0.102 Uiso 1 1 calc R
C67 C 0.9289(3) 0.0887(3) 0.0235(3) 0.0814(17) Uani 1 1 d .
H67A H 0.8816 0.0738 0.0518 0.122 Uiso 1 1 calc R
H67B H 0.9921 0.0745 0.0387 0.122 Uiso 1 1 calc R
H67C H 0.9081 0.059 -0.0187 0.122 Uiso 1 1 calc R
C68 C 0.9362(2) 0.1785(3) 0.0215(2) 0.0455(10) Uani 1 1 d .
H68A H 0.9825 0.1926 -0.0083 0.055 Uiso 1 1 calc R
H68B H 0.9626 0.2079 0.0636 0.055 Uiso 1 1 calc R
C69 C 0.6773(3) 0.0866(2) -0.10535(17) 0.0448(9) Uani 1 1 d .
H69A H 0.7301 0.0536 -0.0991 0.067 Uiso 1 1 calc R
H69B H 0.6418 0.0685 -0.1471 0.067 Uiso 1 1 calc R
H69C H 0.6333 0.0802 -0.0733 0.067 Uiso 1 1 calc R
C70 C 0.7191(2) 0.1776(2) -0.09994(15) 0.0342(8) Uani 1 1 d .
H70A H 0.6659 0.2108 -0.1072 0.041 Uiso 1 1 calc R
H70B H 0.7633 0.1842 -0.1325 0.041 Uiso 1 1 calc R
Cu1 Cu 0.03862(3) 0.73776(2) 0.602925(18) 0.02681(9) Uani 1 1 d .
Cu2 Cu 0.11883(3) 0.94085(3) 0.679160(18) 0.02604(9) Uani 1 1 d .
Cu3 Cu 0.33812(2) 0.94627(2) 0.594247(18) 0.02638(9) Uani 1 1 d .
Cu4 Cu 0.55274(2) 0.24054(2) 0.091173(18) 0.02649(9) Uani 1 1 d .
Cu5 Cu 0.61459(3) 0.44155(2) 0.176748(18) 0.02631(9) Uani 1 1 d .
Cu6 Cu 0.83896(3) 0.45743(3) 0.107571(19) 0.03069(10) Uani 1 1 d .
In1 In 0.271021(17) 0.708032(16) 0.490792(11) 0.03175(6) Uani 1 1 d .
In2 In 0.798239(15) 0.220983(15) -0.006465(10) 0.02727(6) Uani 1 1 d .
P1 P -0.11189(5) 0.71862(5) 0.55732(4) 0.02561(18) Uani 1 1 d .
P2 P 0.05190(6) 1.02831(6) 0.74514(4) 0.02833(19) Uani 1 1 d .
P3 P 0.47771(5) 0.99353(5) 0.65180(4) 0.02467(18) Uani 1 1 d .
P4 P 0.40434(5) 0.22541(5) 0.04130(4) 0.02523(18) Uani 1 1 d .
P5 P 0.53384(5) 0.51596(5) 0.24372(4) 0.02583(18) Uani 1 1 d .
P6 P 0.98050(6) 0.49978(6) 0.16350(4) 0.0298(2) Uani 1 1 d .
S1 S 0.16232(5) 0.66445(5) 0.57222(4) 0.02885(18) Uani 1 1 d .
S2 S 0.12192(5) 0.80657(5) 0.69195(4) 0.02651(18) Uani 1 1 d .
S3 S 0.18667(5) 0.98167(5) 0.59439(4) 0.02730(18) Uani 1 1 d .
S4 S 0.30873(5) 0.86347(5) 0.49869(4) 0.02885(18) Uani 1 1 d .
S5 S 0.68153(5) 0.17041(5) 0.06805(4) 0.02635(17) Uani 1 1 d .
S6 S 0.62436(5) 0.30674(5) 0.18566(4) 0.02482(17) Uani 1 1 d .
S7 S 0.68671(5) 0.48902(5) 0.09615(4) 0.03000(19) Uani 1 1 d .
S8 S 0.82911(6) 0.37721(5) 0.01006(4) 0.02994(18) Uani 1 1 d .

loop_
_atom_site_aniso_label
_atom_site_aniso_U_11
_atom_site_aniso_U_22
_atom_site_aniso_U_33
_atom_site_aniso_U_23
_atom_site_aniso_U_13
_atom_site_aniso_U_12
C1 0.0326(16) 0.029(2) 0.0259(17) 0.0092(14) 0.0019(13) 0.0085(14)
C2 0.0287(15) 0.0281(19) 0.0244(17) 0.0059(14) -0.0014(12) -0.0002(14)
C3 0.0286(15) 0.030(2) 0.0299(18) 0.0067(15) -0.0030(13) 0.0017(14)
C4 0.0412(17) 0.029(2) 0.0239(17) 0.0069(14) -0.0025(14) 0.0079(15)
C5 0.080(3) 0.025(2) 0.087(3) -0.002(2) -0.009(3) 0.006(2)
C6 0.0394(18) 0.037(2) 0.044(2) -0.0100(17) -0.0091(16) 0.0027(16)
C7 0.055(2) 0.072(3) 0.049(3) -0.029(2) -0.0044(19) 0.014(2)
C8 0.037(2) 0.096(4) 0.069(3) 0.028(3) 0.012(2) 0.002(2)
C9 0.0369(17) 0.040(2) 0.042(2) 0.0091(17) 0.0151(15) 0.0008(15)
C10 0.060(2) 0.071(3) 0.040(2) 0.018(2) 0.0113(19) -0.015(2)
C11 0.051(2) 0.079(4) 0.073(3) 0.046(3) -0.009(2) 0.009(2)
C12 0.0293(16) 0.044(2) 0.041(2) 0.0180(17) 0.0027(14) 0.0069(15)
C13 0.048(2) 0.037(2) 0.084(3) 0.026(2) 0.019(2) 0.0149(18)
C14 0.049(2) 0.097(5) 0.096(4) -0.008(3) 0.027(3) -0.028(3)
C15 0.0320(18) 0.071(3) 0.041(2) -0.012(2) 0.0046(16) 0.0014(19)
C16 0.035(2) 0.144(5) 0.058(3) -0.034(3) 0.0080(19) 0.023(3)
C17 0.057(2) 0.085(4) 0.037(2) -0.024(2) -0.0098(18) 0.026(2)
C18 0.0405(18) 0.046(2) 0.0277(18) -0.0011(16) -0.0031(14) 0.0075(17)
C19 0.051(2) 0.045(3) 0.049(2) 0.0028(19) -0.0134(18) 0.0153(19)
C20 0.085(3) 0.058(3) 0.057(3) 0.009(2) -0.013(2) 0.033(2)
C21 0.054(2) 0.035(2) 0.044(2) -0.0014(17) -0.0038(17) 0.0230(18)
C22 0.079(3) 0.034(2) 0.066(3) 0.013(2) 0.000(2) -0.003(2)
C23 0.073(3) 0.035(2) 0.055(3) 0.0030(19) -0.013(2) 0.019(2)
C24 0.0451(18) 0.0267(19) 0.0315(18) -0.0012(14) -0.0041(15) 0.0086(15)
C25 0.076(3) 0.035(2) 0.051(2) -0.0044(18) -0.020(2) -0.002(2)
C26 0.0246(16) 0.074(3) 0.043(2) 0.014(2) 0.0016(15) 0.0006(17)
C27 0.0290(15) 0.041(2) 0.0268(17) 0.0101(14) 0.0066(13) -0.0012(14)
C28 0.0374(18) 0.056(3) 0.035(2) 0.0014(17) 0.0117(15) 0.0111(17)
C29 0.0421(18) 0.040(2) 0.040(2) 0.0175(17) 0.0011(16) 0.0041(16)
C30 0.0310(15) 0.037(2) 0.0231(16) 0.0094(14) -0.0003(12) 0.0030(14)
C31 0.049(2) 0.053(3) 0.0266(18) 0.0069(17) 0.0099(15) -0.0020(18)
C32 0.077(3) 0.059(3) 0.085(4) 0.027(3) 0.029(3) 0.038(3)
C33 0.048(2) 0.052(3) 0.061(3) 0.006(2) 0.0213(19) 0.0224(19)
C34 0.152(5) 0.059(3) 0.024(2) -0.002(2) 0.006(3) 0.005(3)
C35 0.103(3) 0.052(3) 0.033(2) 0.001(2) -0.008(2) -0.018(3)
C36 0.0264(15) 0.030(2) 0.0242(16) 0.0068(14) -0.0016(12) 0.0070(13)
C37 0.0234(14) 0.0280(19) 0.0221(16) 0.0076(13) -0.0003(12) 0.0002(13)
C38 0.0296(16) 0.030(2) 0.0365(19) 0.0088(15) 0.0048(14) 0.0027(14)
C39 0.0467(19) 0.035(2) 0.0254(17) 0.0089(15) 0.0073(14) 0.0096(16)
C40 0.058(2) 0.031(2) 0.091(3) -0.011(2) -0.020(2) 0.0136(19)
C41 0.0349(17) 0.031(2) 0.0364(19) -0.0022(15) -0.0050(14) 0.0059(14)
C42 0.056(2) 0.086(4) 0.041(2) -0.005(2) 0.0144(19) 0.019(2)
C43 0.039(2) 0.094(4) 0.052(3) 0.027(2) -0.0001(18) -0.019(2)
C44 0.0346(17) 0.059(3) 0.038(2) 0.0188(18) 0.0038(15) -0.0049(17)
C45 0.059(2) 0.070(3) 0.048(2) 0.033(2) -0.0112(19) -0.024(2)
C46 0.046(2) 0.033(2) 0.064(3) 0.0106(19) -0.0230(18) 0.0075(17)
C47 0.0343(17) 0.028(2) 0.047(2) 0.0091(16) -0.0037(15) 0.0066(14)
C48 0.0367(18) 0.029(2) 0.064(3) 0.0001(18) -0.0041(17) 0.0070(16)
C49 0.055(2) 0.040(3) 0.078(3) -0.001(2) 0.031(2) -0.0112(19)
C50 0.0338(17) 0.035(2) 0.046(2) -0.0019(17) 0.0145(15) -0.0003(15)
C51 0.040(2) 0.056(3) 0.084(3) -0.012(2) 0.026(2) 0.0003(19)
C52 0.065(2) 0.050(3) 0.029(2) -0.0029(17) 0.0084(17) 0.010(2)
C53 0.0482(19) 0.029(2) 0.0297(18) 0.0085(15) 0.0075(15) 0.0076(16)
C54 0.054(2) 0.052(3) 0.037(2) 0.0081(19) -0.0020(17) 0.0141(19)
C55 0.066(2) 0.039(2) 0.046(2) 0.0129(19) -0.0042(19) 0.0112(19)
C56 0.0384(17) 0.027(2) 0.0351(19) 0.0023(15) 0.0034(14) 0.0053(15)
C57 0.056(2) 0.027(2) 0.055(2) 0.0099(18) 0.0059(19) -0.0004(17)
C58 0.064(3) 0.083(4) 0.052(3) 0.016(2) -0.002(2) -0.039(2)
C59 0.0388(18) 0.051(2) 0.0289(18) 0.0075(16) 0.0029(14) -0.0117(17)
C60 0.068(3) 0.053(3) 0.069(3) 0.030(2) 0.020(2) 0.005(2)
C61 0.129(5) 0.080(4) 0.183(7) 0.027(4) 0.120(5) 0.042(4)
C62 0.039(2) 0.055(3) 0.072(3) -0.007(2) 0.0029(19) 0.0109(19)
C63 0.089(3) 0.055(3) 0.081(4) 0.013(3) -0.001(3) 0.024(3)
C64 0.105(4) 0.065(3) 0.058(3) 0.027(3) 0.042(3) 0.025(3)
C65 0.052(2) 0.054(3) 0.031(2) 0.0066(17) 0.0082(16) -0.0014(19)
C66 0.115(4) 0.049(3) 0.044(2) -0.002(2) 0.040(2) 0.012(3)
C67 0.057(3) 0.059(4) 0.138(5) 0.034(3) 0.005(3) 0.032(2)
C68 0.0344(18) 0.049(3) 0.055(2) 0.007(2) 0.0046(16) 0.0131(17)
C69 0.059(2) 0.037(2) 0.0341(19) 0.0022(16) -0.0009(17) -0.0030(18)
C70 0.0449(18) 0.033(2) 0.0226(17) 0.0004(14) 0.0039(14) 0.0001(15)
Cu1 0.02669(18) 0.0259(2) 0.0271(2) 0.00670(17) -0.00184(15) 0.00075(16)
Cu2 0.02745(18) 0.0259(2) 0.0242(2) 0.00130(16) 0.00256(15) 0.00406(16)
Cu3 0.02631(18) 0.0280(2) 0.0235(2) 0.00443(16) -0.00135(15) 0.00053(16)
Cu4 0.02180(17) 0.0257(2) 0.0317(2) 0.00843(17) -0.00215(15) 0.00103(15)
Cu5 0.02828(18) 0.0249(2) 0.0266(2) 0.00303(17) 0.00744(15) 0.00399(16)
Cu6 0.02903(19) 0.0302(2) 0.0311(2) 0.00322(18) 0.00447(16) -0.00348(17)
In1 0.04180(13) 0.02826(15) 0.02589(12) 0.00159(10) 0.00572(10) 0.00879(11)
In2 0.02983(11) 0.02686(14) 0.02568(12) 0.00167(10) 0.00545(9) 0.00668(10)
P1 0.0260(4) 0.0240(5) 0.0265(4) 0.0037(3) 0.0003(3) 0.0039(3)
P2 0.0257(4) 0.0329(5) 0.0241(4) -0.0035(4) 0.0004(3) 0.0056(4)
P3 0.0248(4) 0.0260(5) 0.0223(4) 0.0026(3) 0.0005(3) 0.0025(3)
P4 0.0222(4) 0.0248(5) 0.0279(4) 0.0037(3) -0.0018(3) 0.0036(3)
P5 0.0296(4) 0.0212(5) 0.0276(4) 0.0025(3) 0.0086(3) 0.0036(3)
P6 0.0279(4) 0.0318(5) 0.0280(4) 0.0003(4) 0.0057(3) -0.0009(4)
S1 0.0328(4) 0.0240(5) 0.0283(4) 0.0005(3) 0.0012(3) 0.0033(3)
S2 0.0308(4) 0.0244(5) 0.0234(4) 0.0028(3) 0.0028(3) 0.0005(3)
S3 0.0295(4) 0.0249(5) 0.0286(4) 0.0056(3) 0.0061(3) 0.0039(3)
S4 0.0315(4) 0.0298(5) 0.0243(4) 0.0010(3) 0.0036(3) 0.0027(3)
S5 0.0270(4) 0.0248(5) 0.0265(4) 0.0016(3) 0.0027(3) 0.0031(3)
S6 0.0279(4) 0.0219(4) 0.0253(4) 0.0042(3) 0.0053(3) 0.0031(3)
S7 0.0324(4) 0.0272(5) 0.0324(5) 0.0057(4) 0.0129(3) 0.0029(3)
S8 0.0352(4) 0.0268(5) 0.0288(4) 0.0031(3) 0.0106(3) 0.0033(3)

loop_
_atom_type_symbol
_atom_type_description
_atom_type_scat_dispersion_real
_atom_type_scat_dispersion_imag
_atom_type_scat_source
C C 0.0033 0.0016 'International Tables Vol C Tables 4.2.6.8 and 6.1.1.4'
H H 0 0 'International Tables Vol C Tables 4.2.6.8 and 6.1.1.4'
Cu Cu 0.3201 1.2651 'International Tables Vol C Tables 4.2.6.8 and 6.1.1.4'
In In -0.7276 1.31 'International Tables Vol C Tables 4.2.6.8 and 6.1.1.4'
P P 0.1023 0.0942 'International Tables Vol C Tables 4.2.6.8 and 6.1.1.4'
S S 0.1246 0.1234 'International Tables Vol C Tables 4.2.6.8 and 6.1.1.4'

loop_
_geom_angle_atom_site_label_1
_geom_angle_atom_site_label_2
_geom_angle_atom_site_label_3
_geom_angle
C2 C1 S1 113.1(2)
C1 C2 S2 112.7(2)
C4 C3 S3 112.8(2)
C3 C4 S4 113.2(2)
C7 C6 C5 109.8(4)
C7 C6 P1 110.1(3)
C5 C6 P1 110.1(3)
C8 C9 C10 110.6(3)
C8 C9 P1 117.1(3)
C10 C9 P1 110.8(3)
C13 C12 C11 110.5(3)
C13 C12 P1 110.5(3)
C11 C12 P1 117.5(3)
C16 C15 C14 110.6(4)
C16 C15 P2 117.1(3)
C14 C15 P2 109.6(3)
C19 C18 C17 110.5(3)
C19 C18 P2 110.8(2)
C17 C18 P2 116.7(3)
C22 C21 C20 110.7(3)
C22 C21 P2 109.8(3)
C20 C21 P2 110.2(3)
C25 C24 C23 110.1(3)
C25 C24 P3 117.3(3)
C23 C24 P3 110.3(2)
C28 C27 C26 110.2(3)
C28 C27 P3 112.0(2)
C26 C27 P3 115.3(2)
C29 C30 C31 111.8(3)
C29 C30 P3 109.3(2)
C31 C30 P3 109.9(2)
C32 C33 In1 114.4(3)
C34 C35 In1 112.6(3)
C37 C36 S5 112.9(2)
C36 C37 S6 112.15(19)
C39 C38 S7 112.5(2)
C38 C39 S8 113.1(2)
C40 C41 C42 110.1(3)
C40 C41 P4 109.9(3)
C42 C41 P4 110.6(3)
C45 C44 C43 109.5(3)
C45 C44 P4 111.3(3)
C43 C44 P4 117.5(3)
C48 C47 C46 110.6(3)
C48 C47 P4 110.9(3)
C46 C47 P4 115.4(2)
C49 C50 C51 111.4(3)
C49 C50 P5 110.1(3)
C51 C50 P5 116.8(3)
C54 C53 C52 111.1(3)
C54 C53 P5 110.5(2)
C52 C53 P5 116.7(3)
C57 C56 C55 109.7(3)
C57 C56 P5 110.0(2)
C55 C56 P5 109.8(2)
C60 C59 C58 111.7(4)
C60 C59 P6 112.8(2)
C58 C59 P6 115.1(3)
C61 C62 C63 107.8(4)
C61 C62 P6 110.2(4)
C63 C62 P6 111.0(3)
C64 C65 C66 109.4(3)
C64 C65 P6 111.0(3)
C66 C65 P6 110.1(3)
C67 C68 In2 113.8(3)
C69 C70 In2 110.6(2)
P1 Cu1 S2 137.77(4)
P1 Cu1 S1 125.64(4)
S2 Cu1 S1 95.94(3)
P2 Cu2 S2 122.18(4)
P2 Cu2 S3 121.26(4)
S2 Cu2 S3 116.56(3)
P3 Cu3 S3 133.73(4)
P3 Cu3 S4 129.48(3)
S3 Cu3 S4 95.46(3)
P4 Cu4 S6 134.72(4)
P4 Cu4 S5 129.05(4)
S6 Cu4 S5 95.43(3)
P5 Cu5 S7 124.72(4)
P5 Cu5 S6 119.53(3)
S7 Cu5 S6 115.73(3)
P6 Cu6 S7 141.08(4)
P6 Cu6 S8 120.77(4)
S7 Cu6 S8 95.72(4)
C35 In1 C33 126.17(19)
C35 In1 S4 101.98(13)
C33 In1 S4 101.96(12)
C35 In1 S1 107.63(12)
C33 In1 S1 105.99(11)
S4 In1 S1 113.01(3)
C68 In2 C70 121.02(15)
C68 In2 S8 106.35(11)
C70 In2 S8 109.31(10)
C68 In2 S5 105.71(11)
C70 In2 S5 103.28(9)
S8 In2 S5 110.99(3)
C9 P1 C6 106.39(17)
C9 P1 C12 105.30(17)
C6 P1 C12 105.70(17)
C9 P1 Cu1 114.41(12)
C6 P1 Cu1 113.03(12)
C12 P1 Cu1 111.33(10)
C21 P2 C15 104.44(19)
C21 P2 C18 106.22(18)
C15 P2 C18 104.71(17)
C21 P2 Cu2 114.70(13)
C15 P2 Cu2 112.61(13)
C18 P2 Cu2 113.25(12)
C24 P3 C30 105.81(15)
C24 P3 C27 104.69(16)
C30 P3 C27 105.79(14)
C24 P3 Cu3 109.36(11)
C30 P3 Cu3 113.82(10)
C27 P3 Cu3 116.50(10)
C44 P4 C41 107.64(17)
C44 P4 C47 105.30(17)
C41 P4 C47 102.34(16)
C44 P4 Cu4 112.20(11)
C41 P4 Cu4 114.92(11)
C47 P4 Cu4 113.54(10)
C56 P5 C50 103.75(16)
C56 P5 C53 106.33(16)
C50 P5 C53 104.82(16)
C56 P5 Cu5 116.23(11)
C50 P5 Cu5 112.06(12)
C53 P5 Cu5 112.65(12)
C59 P6 C65 106.04(17)
C59 P6 C62 104.79(18)
C65 P6 C62 102.29(19)
C59 P6 Cu6 108.50(11)
C65 P6 Cu6 119.19(12)
C62 P6 Cu6 114.82(13)
C1 S1 Cu1 96.33(11)
C1 S1 In1 101.97(10)
Cu1 S1 In1 122.00(4)
C2 S2 Cu1 97.20(10)
C2 S2 Cu2 105.33(11)
Cu1 S2 Cu2 103.35(4)
C3 S3 Cu3 98.08(11)
C3 S3 Cu2 102.85(10)
Cu3 S3 Cu2 109.73(4)
C4 S4 Cu3 97.46(11)
C4 S4 In1 101.59(11)
Cu3 S4 In1 121.42(4)
C36 S5 Cu4 97.15(11)
C36 S5 In2 101.05(10)
Cu4 S5 In2 120.21(4)
C37 S6 Cu4 96.75(10)
C37 S6 Cu5 105.99(10)
Cu4 S6 Cu5 102.88(4)
C38 S7 Cu6 97.68(11)
C38 S7 Cu5 104.21(10)
Cu6 S7 Cu5 105.37(4)
C39 S8 Cu6 96.79(12)
C39 S8 In2 101.92(12)
Cu6 S8 In2 123.53(4)

loop_
_geom_bond_atom_site_label_1
_geom_bond_atom_site_label_2
_geom_bond_distance
C1 C2 1.522(5)
C1 S1 1.841(3)
C2 S2 1.848(3)
C3 C4 1.522(4)
C3 S3 1.847(3)
C4 S4 1.846(3)
C5 C6 1.551(6)
C6 C7 1.526(5)
C6 P1 1.862(4)
C8 C9 1.546(5)
C9 C10 1.546(5)
C9 P1 1.862(3)
C11 C12 1.549(5)
C12 C13 1.529(6)
C12 P1 1.869(4)
C14 C15 1.559(7)
C15 C16 1.543(6)
C15 P2 1.861(3)
C17 C18 1.543(6)
C18 C19 1.532(5)
C18 P2 1.876(3)
C20 C21 1.551(5)
C21 C22 1.531(5)
C21 P2 1.860(4)
C23 C24 1.561(5)
C24 C25 1.545(5)
C24 P3 1.859(3)
C26 C27 1.540(4)
C27 C28 1.539(5)
C27 P3 1.873(3)
C29 C30 1.536(5)
C30 C31 1.536(4)
C30 P3 1.870(3)
C32 C33 1.519(6)
C33 In1 2.203(4)
C34 C35 1.518(6)
C35 In1 2.200(4)
C36 C37 1.524(5)
C36 S5 1.847(3)
C37 S6 1.846(3)
C38 C39 1.527(4)
C38 S7 1.855(3)
C39 S8 1.841(3)
C40 C41 1.529(5)
C41 C42 1.532(5)
C41 P4 1.861(3)
C43 C44 1.545(5)
C44 C45 1.536(5)
C44 P4 1.859(3)
C46 C47 1.546(4)
C47 C48 1.536(5)
C47 P4 1.874(4)
C49 C50 1.542(6)
C50 C51 1.544(5)
C50 P5 1.868(3)
C52 C53 1.541(5)
C53 C54 1.531(5)
C53 P5 1.880(3)
C55 C56 1.548(5)
C56 C57 1.541(4)
C56 P5 1.863(4)
C58 C59 1.555(5)
C59 C60 1.527(6)
C59 P6 1.865(3)
C61 C62 1.553(7)
C62 C63 1.556(6)
C62 P6 1.892(4)
C64 C65 1.535(5)
C65 C66 1.537(6)
C65 P6 1.874(4)
C67 C68 1.493(6)
C68 In2 2.191(4)
C69 C70 1.547(5)
C70 In2 2.201(3)
Cu1 P1 2.2123(9)
Cu1 S2 2.2512(9)
Cu1 S1 2.3250(10)
Cu2 P2 2.2444(10)
Cu2 S2 2.2939(10)
Cu2 S3 2.2945(9)
Cu3 P3 2.2199(9)
Cu3 S3 2.2651(9)
Cu3 S4 2.3003(10)
Cu4 P4 2.2219(9)
Cu4 S6 2.2716(9)
Cu4 S5 2.3135(10)
Cu5 P5 2.2487(10)
Cu5 S7 2.2863(9)
Cu5 S6 2.2962(10)
Cu6 P6 2.2135(10)
Cu6 S7 2.2524(10)
Cu6 S8 2.3240(10)
In1 S4 2.5623(10)
In1 S1 2.5640(9)
In2 S8 2.5593(10)
In2 S5 2.5608(8)
